data_7028705
loop_
_publ_author_name
'Constable, Edwin C.'
'Housecroft, Catherine E.'
'Schneider, Gabriel E.'
'Zampese, Jennifer A.'
'Bolink, Henk J.'
'Perteg\'as, Antonio'
'Roldan-Carmona, Cristina'

_publ_section_title
;
 Red emitting [Ir(C^N)2(N^N)](+) complexes employing bidentate
 2,2':6',2''-terpyridine ligands for light-emitting electrochemical cells.
;
_journal_issue 12
_journal_name_full 'Dalton transactions (Cambridge, England : 2003)'
_journal_page_first 4653
_journal_page_last 4667
_journal_paper_doi 10.1039/c3dt53477d
_journal_volume 43
_journal_year 2014
_chemical_formula_moiety '4(C37 H27 Ir N5), 2.5(C4 H10 O), 4(F6 P), 1.5(C2 H3 N), 3(H2 O)'
_chemical_formula_sum 'C161 H143.5 F24 Ir4 N21.5 O5.5 P4'
_chemical_formula_weight 3816.16
_chemical_name_systematic
; 
 ? 
;
_space_group_IT_number 2
_symmetry_cell_setting triclinic
_symmetry_space_group_name_Hall '-P 1'
_symmetry_space_group_name_H-M 'P -1'
_atom_sites_solution_hydrogens geom
_atom_sites_solution_primary direct
_atom_sites_solution_secondary difmap
_audit_creation_method SHELXL-97
_cell_angle_alpha 85.763(12)
_cell_angle_beta 85.821(11)
_cell_angle_gamma 67.441(11)
_cell_formula_units_Z 1
_cell_length_a 13.770(2)
_cell_length_b 17.615(3)
_cell_length_c 18.315(2)
_cell_measurement_reflns_used 7542
_cell_measurement_temperature 173(2)
_cell_measurement_theta_max 59.72
_cell_measurement_theta_min 4.28
_cell_volume 4086.5(11)
_computing_cell_refinement 'Stoe IPDS'
_computing_data_collection 'Stoe IPDS'
_computing_data_reduction 'Stoe IPDS'
_computing_molecular_graphics 'Bruker SHELXTL'
_computing_publication_material 'Bruker SHELXTL'
_computing_structure_refinement 'SHELXL-97 (Sheldrick, 1997)'
_computing_structure_solution 'SHELXS-97 (Sheldrick, 1990)'
_diffrn_ambient_temperature 173(2)
_diffrn_measured_fraction_theta_full 0.999
_diffrn_measured_fraction_theta_max 0.999
_diffrn_measurement_device_type 'Stoe IPDS'
_diffrn_measurement_method '\w scans'
_diffrn_radiation_monochromator graphite
_diffrn_radiation_source 'fine-focus sealed tube'
_diffrn_radiation_type MoK\a
_diffrn_radiation_wavelength 0.71073
_diffrn_reflns_av_R_equivalents 0.1519
_diffrn_reflns_av_sigmaI/netI 0.0683
_diffrn_reflns_limit_h_max 16
_diffrn_reflns_limit_h_min -16
_diffrn_reflns_limit_k_max 21
_diffrn_reflns_limit_k_min -21
_diffrn_reflns_limit_l_max 22
_diffrn_reflns_limit_l_min -22
_diffrn_reflns_number 93421
_diffrn_reflns_theta_full 26.00
_diffrn_reflns_theta_max 26.00
_diffrn_reflns_theta_min 1.88
_exptl_absorpt_coefficient_mu 3.372
_exptl_absorpt_correction_T_max 0.7291
_exptl_absorpt_correction_T_min 0.3456
_exptl_absorpt_correction_type multi-scan
_exptl_absorpt_process_details '(Blessing 1951)'
_exptl_crystal_colour yellow
_exptl_crystal_density_diffrn 1.548
_exptl_crystal_density_method 'not measured'
_exptl_crystal_description block
_exptl_crystal_F_000 1882
_exptl_crystal_size_max 0.40
_exptl_crystal_size_mid 0.10
_exptl_crystal_size_min 0.10
_refine_diff_density_max 2.425
_refine_diff_density_min -3.674
_refine_diff_density_rms 0.181
_refine_ls_extinction_method none
_refine_ls_goodness_of_fit_ref 1.080
_refine_ls_hydrogen_treatment constr
_refine_ls_matrix_type full
_refine_ls_number_parameters 1048
_refine_ls_number_reflns 16046
_refine_ls_number_restraints 34
_refine_ls_restrained_S_all 1.086
_refine_ls_R_factor_all 0.0605
_refine_ls_R_factor_gt 0.0523
_refine_ls_shift/su_max 0.002
_refine_ls_shift/su_mean 0.000
_refine_ls_structure_factor_coef Fsqd
_refine_ls_weighting_details 'calc w=1/[\s^2^(Fo^2^)+(0.0694P)^2^+9.2173P] where P=(Fo^2^+2Fc^2^)/3'
_refine_ls_weighting_scheme calc
_refine_ls_wR_factor_gt 0.1393
_refine_ls_wR_factor_ref 0.1464
_reflns_number_gt 13628
_reflns_number_total 16046
_reflns_threshold_expression >2sigma(I)
_cod_data_source_file c3dt53477d.txt
_cod_data_source_block gs63
_cod_depositor_comments
;
The following automatic conversions were performed:

'_symmetry_cell_setting' value 'Triclinic' changed to 'triclinic'
according to
/usr/data/users/saulius/automatic-downloads/current/RSC/lib/dictionaries/cif_core.dic
dictionary named 'cif_core.dic' version 2.4.2 from 2011-04-26.

Automatic conversion script
Id: cif_fix_values 2281 2013-09-26 08:29:07Z andrius 
;
_cod_original_cell_volume 4086.4(10)
_cod_original_sg_symbol_Hall -P1
_cod_original_sg_symbol_H-M P-1
_cod_original_formula_sum 'C161 H143.50 F24 Ir4 N21.50 O5.50 P4'
_cod_database_code 7028705

loop_
_symmetry_equiv_pos_as_xyz
'x, y, z'
'-x, -y, -z'

loop_
_atom_site_label
_atom_site_type_symbol
_atom_site_fract_x
_atom_site_fract_y
_atom_site_fract_z
_atom_site_U_iso_or_equiv
_atom_site_adp_type
_atom_site_occupancy
_atom_site_symmetry_multiplicity
_atom_site_calc_flag
_atom_site_refinement_flags
_atom_site_disorder_assembly
_atom_site_disorder_group
Ir1B Ir 0.502280(15) 0.787489(14) 0.525943(10) 0.03485(8) Uani 1 1 d . . .
N1B N 0.4483(4) 0.8577(3) 0.4269(2) 0.0389(11) Uani 1 1 d . . .
N2B N 0.5906(4) 0.7030(3) 0.4387(3) 0.0439(11) Uani 1 1 d . . .
N3B N 0.5788(5) 0.5577(4) 0.5245(3) 0.0611(15) Uani 1 1 d . . .
C1B C 0.3669(5) 0.9313(4) 0.4233(3) 0.0481(14) Uani 1 1 d . . .
H1BA H 0.3329 0.9551 0.4678 0.058 Uiso 1 1 calc R . .
C2B C 0.3309(6) 0.9733(5) 0.3579(4) 0.0555(16) Uani 1 1 d . . .
H2BA H 0.2735 1.0251 0.3568 0.067 Uiso 1 1 calc R . .
C3B C 0.3822(7) 0.9368(5) 0.2932(3) 0.0604(19) Uani 1 1 d . . .
H3BA H 0.3598 0.9637 0.2470 0.073 Uiso 1 1 calc R . .
C4B C 0.4640(6) 0.8629(5) 0.2965(3) 0.0538(16) Uani 1 1 d . . .
H4BA H 0.4984 0.8380 0.2526 0.065 Uiso 1 1 calc R . .
C5B C 0.4970(5) 0.8242(5) 0.3631(3) 0.0447(14) Uani 1 1 d . . .
C6B C 0.5832(5) 0.7449(5) 0.3713(3) 0.0533(16) Uani 1 1 d . . .
C7B C 0.6568(7) 0.7133(6) 0.3150(4) 0.079(3) Uani 1 1 d . . .
H7BA H 0.6516 0.7428 0.2689 0.095 Uiso 1 1 calc R . .
C8B C 0.7379(9) 0.6385(8) 0.3264(5) 0.123(5) Uani 1 1 d . . .
H8BA H 0.7910 0.6176 0.2888 0.148 Uiso 1 1 calc R . .
C9B C 0.7426(8) 0.5939(8) 0.3915(5) 0.108(4) Uani 1 1 d . . .
H9BA H 0.7972 0.5414 0.3989 0.130 Uiso 1 1 calc R . .
C10B C 0.6649(5) 0.6276(5) 0.4470(4) 0.0592(18) Uani 1 1 d . . .
C11B C 0.6632(6) 0.5767(4) 0.5148(4) 0.0555(17) Uani 1 1 d . . .
C12B C 0.7472(6) 0.5455(5) 0.5603(4) 0.067(2) Uani 1 1 d . . .
H12A H 0.8070 0.5598 0.5514 0.081 Uiso 1 1 calc R . .
C13B C 0.7420(8) 0.4932(5) 0.6188(5) 0.074(2) Uani 1 1 d . . .
H13A H 0.7979 0.4715 0.6514 0.089 Uiso 1 1 calc R . .
C14B C 0.6566(8) 0.4732(5) 0.6294(5) 0.075(2) Uani 1 1 d . . .
H14A H 0.6518 0.4369 0.6693 0.090 Uiso 1 1 calc R . .
C15B C 0.5762(7) 0.5063(5) 0.5814(5) 0.071(2) Uani 1 1 d . . .
H15A H 0.5163 0.4919 0.5892 0.085 Uiso 1 1 calc R . .
C16B C 0.5600(4) 0.7229(4) 0.6197(3) 0.0383(12) Uani 1 1 d . . .
C17B C 0.5122(5) 0.6821(4) 0.6697(3) 0.0458(14) Uani 1 1 d . . .
H17A H 0.4467 0.6798 0.6595 0.055 Uiso 1 1 calc R . .
C18B C 0.5606(6) 0.6448(4) 0.7344(3) 0.0551(16) Uani 1 1 d . . .
H18A H 0.5272 0.6176 0.7679 0.066 Uiso 1 1 calc R . .
C19B C 0.6563(6) 0.6464(4) 0.7508(3) 0.0522(16) Uani 1 1 d . . .
H19A H 0.6885 0.6199 0.7949 0.063 Uiso 1 1 calc R . .
C20B C 0.7042(5) 0.6863(4) 0.7035(3) 0.0503(15) Uani 1 1 d . . .
H20A H 0.7703 0.6870 0.7141 0.060 Uiso 1 1 calc R . .
C21B C 0.6552(4) 0.7265(4) 0.6386(3) 0.0411(13) Uani 1 1 d . . .
C22B C 0.6981(4) 0.7746(4) 0.5875(3) 0.0439(14) Uani 1 1 d . . .
C23B C 0.7903(5) 0.7866(5) 0.5943(4) 0.0557(17) Uani 1 1 d . . .
H23A H 0.8330 0.7614 0.6346 0.067 Uiso 1 1 calc R . .
C24B C 0.8202(6) 0.8353(6) 0.5423(4) 0.066(2) Uani 1 1 d . . .
H24A H 0.8832 0.8443 0.5468 0.079 Uiso 1 1 calc R . .
C25B C 0.7576(6) 0.8709(5) 0.4837(4) 0.0586(18) Uani 1 1 d . . .
H25A H 0.7772 0.9041 0.4470 0.070 Uiso 1 1 calc R . .
C26B C 0.6670(5) 0.8573(4) 0.4797(3) 0.0478(14) Uani 1 1 d . . .
H26A H 0.6239 0.8822 0.4395 0.057 Uiso 1 1 calc R . .
N4B N 0.6357(3) 0.8103(3) 0.5297(2) 0.0376(10) Uani 1 1 d . . .
C27B C 0.4145(4) 0.8770(4) 0.5929(3) 0.0381(12) Uani 1 1 d . . .
C28B C 0.4436(5) 0.9360(4) 0.6211(3) 0.0426(13) Uani 1 1 d . . .
H28A H 0.5120 0.9360 0.6098 0.051 Uiso 1 1 calc R . .
C29B C 0.3723(5) 0.9956(4) 0.6662(3) 0.0490(15) Uani 1 1 d . . .
H29A H 0.3923 1.0362 0.6847 0.059 Uiso 1 1 calc R . .
C30B C 0.2730(6) 0.9954(4) 0.6837(3) 0.0526(16) Uani 1 1 d . . .
H30A H 0.2254 1.0350 0.7153 0.063 Uiso 1 1 calc R . .
C31B C 0.2431(5) 0.9379(4) 0.6556(3) 0.0486(14) Uani 1 1 d . . .
H31A H 0.1744 0.9384 0.6670 0.058 Uiso 1 1 calc R . .
C32B C 0.3137(5) 0.8789(4) 0.6103(3) 0.0437(14) Uani 1 1 d . . .
C33B C 0.2873(5) 0.8171(4) 0.5765(3) 0.0478(14) Uani 1 1 d . . .
C34B C 0.1928(6) 0.8074(6) 0.5860(5) 0.074(2) Uani 1 1 d . . .
H34A H 0.1381 0.8424 0.6171 0.089 Uiso 1 1 calc R . .
C35B C 0.1771(7) 0.7470(7) 0.5505(6) 0.093(3) Uani 1 1 d . . .
H35A H 0.1115 0.7405 0.5562 0.111 Uiso 1 1 calc R . .
C36B C 0.2594(7) 0.6951(6) 0.5059(6) 0.082(3) Uani 1 1 d . . .
H36A H 0.2506 0.6531 0.4808 0.098 Uiso 1 1 calc R . .
C37B C 0.3524(5) 0.7064(5) 0.4994(4) 0.0530(16) Uani 1 1 d . . .
H37A H 0.4087 0.6707 0.4700 0.064 Uiso 1 1 calc R . .
N5B N 0.3674(3) 0.7664(3) 0.5333(2) 0.0399(11) Uani 1 1 d . . .
Ir1A Ir 0.488320(16) 0.790582(13) 0.027486(10) 0.03606(8) Uani 1 1 d . . .
N1A N 0.5459(4) 0.8268(3) -0.0748(2) 0.0403(11) Uani 1 1 d . . .
N2A N 0.4013(4) 0.7585(3) -0.0542(3) 0.0467(12) Uani 1 1 d . . .
N3A N 0.4175(6) 0.6084(4) 0.0299(4) 0.0660(16) Uani 1 1 d . . .
C1A C 0.6283(5) 0.8493(4) -0.0827(3) 0.0472(14) Uani 1 1 d . . .
H1AA H 0.6621 0.8523 -0.0402 0.057 Uiso 1 1 calc R . .
C2A C 0.6664(6) 0.8686(5) -0.1507(4) 0.0584(17) Uani 1 1 d . . .
H2AA H 0.7262 0.8834 -0.1552 0.070 Uiso 1 1 calc R . .
C3A C 0.6142(7) 0.8656(5) -0.2125(4) 0.065(2) Uani 1 1 d . . .
H3AA H 0.6370 0.8799 -0.2599 0.078 Uiso 1 1 calc R . .
C4A C 0.5305(7) 0.8422(4) -0.2043(3) 0.0604(19) Uani 1 1 d . . .
H4AA H 0.4961 0.8384 -0.2462 0.073 Uiso 1 1 calc R . .
C5A C 0.4953(5) 0.8237(4) -0.1350(3) 0.0470(15) Uani 1 1 d . . .
C6A C 0.4072(6) 0.7969(4) -0.1215(3) 0.0549(17) Uani 1 1 d . . .
C7A C 0.3340(7) 0.8094(6) -0.1740(4) 0.076(2) Uani 1 1 d . . .
H7AA H 0.3410 0.8348 -0.2206 0.091 Uiso 1 1 calc R . .
C8A C 0.2523(8) 0.7850(7) -0.1579(6) 0.099(3) Uani 1 1 d . . .
H8AA H 0.1995 0.7957 -0.1923 0.119 Uiso 1 1 calc R . .
C9A C 0.2465(8) 0.7449(7) -0.0919(6) 0.093(3) Uani 1 1 d . . .
H9AA H 0.1896 0.7277 -0.0798 0.112 Uiso 1 1 calc R . .
C10A C 0.3257(6) 0.7295(5) -0.0424(4) 0.0623(19) Uani 1 1 d . . .
C11A C 0.3278(6) 0.6745(5) 0.0243(4) 0.0606(18) Uani 1 1 d . . .
C12A C 0.2410(7) 0.6897(6) 0.0730(5) 0.075(2) Uani 1 1 d . . .
H12B H 0.1790 0.7377 0.0669 0.091 Uiso 1 1 calc R . .
C13A C 0.2477(9) 0.6332(7) 0.1302(6) 0.089(3) Uani 1 1 d . . .
H13B H 0.1899 0.6420 0.1646 0.107 Uiso 1 1 calc R . .
C14A C 0.3377(9) 0.5644(6) 0.1376(5) 0.082(3) Uani 1 1 d . . .
H14B H 0.3431 0.5243 0.1764 0.099 Uiso 1 1 calc R . .
C15A C 0.4215(8) 0.5547(5) 0.0862(5) 0.075(2) Uani 1 1 d . . .
H15B H 0.4846 0.5075 0.0917 0.090 Uiso 1 1 calc R . .
C16A C 0.4272(5) 0.7620(4) 0.1241(3) 0.0414(13) Uani 1 1 d . . .
C17A C 0.4726(6) 0.6941(4) 0.1722(4) 0.0520(15) Uani 1 1 d . . .
H17B H 0.5383 0.6526 0.1586 0.062 Uiso 1 1 calc R . .
C18A C 0.4230(7) 0.6863(5) 0.2397(4) 0.0589(18) Uani 1 1 d . . .
H18B H 0.4552 0.6393 0.2713 0.071 Uiso 1 1 calc R . .
C19A C 0.3291(7) 0.7448(5) 0.2610(4) 0.065(2) Uani 1 1 d . . .
H19B H 0.2960 0.7378 0.3069 0.078 Uiso 1 1 calc R . .
C20A C 0.2812(6) 0.8148(5) 0.2161(3) 0.0558(17) Uani 1 1 d . . .
H20B H 0.2158 0.8557 0.2312 0.067 Uiso 1 1 calc R . .
C21A C 0.3312(5) 0.8240(4) 0.1481(3) 0.0431(13) Uani 1 1 d . . .
C22A C 0.2915(5) 0.8968(4) 0.1000(3) 0.0440(13) Uani 1 1 d . . .
C23A C 0.2010(6) 0.9660(5) 0.1115(4) 0.0585(17) Uani 1 1 d . . .
H23B H 0.1570 0.9673 0.1542 0.070 Uiso 1 1 calc R . .
C24A C 0.1734(6) 1.0329(5) 0.0624(4) 0.0630(19) Uani 1 1 d . . .
H24B H 0.1107 1.0798 0.0705 0.076 Uiso 1 1 calc R . .
C25A C 0.2394(6) 1.0303(5) 0.0004(4) 0.0571(17) Uani 1 1 d . . .
H25B H 0.2227 1.0754 -0.0347 0.068 Uiso 1 1 calc R . .
C26A C 0.3296(5) 0.9605(4) -0.0090(3) 0.0459(13) Uani 1 1 d . . .
H26B H 0.3751 0.9590 -0.0509 0.055 Uiso 1 1 calc R . .
N4A N 0.3555(4) 0.8954(3) 0.0381(2) 0.0372(10) Uani 1 1 d . . .
C27A C 0.5730(4) 0.8285(4) 0.0890(3) 0.0372(12) Uani 1 1 d . . .
C28A C 0.5463(5) 0.9048(4) 0.1182(3) 0.0421(13) Uani 1 1 d . . .
H28B H 0.4786 0.9461 0.1104 0.051 Uiso 1 1 calc R . .
C29A C 0.6165(5) 0.9224(4) 0.1587(3) 0.0469(14) Uani 1 1 d . . .
H29B H 0.5963 0.9753 0.1778 0.056 Uiso 1 1 calc R . .
C30A C 0.7152(6) 0.8632(5) 0.1712(3) 0.0524(16) Uani 1 1 d . . .
H30B H 0.7622 0.8751 0.1996 0.063 Uiso 1 1 calc R . .
C31A C 0.7457(5) 0.7867(4) 0.1425(3) 0.0479(14) Uani 1 1 d . . .
H31B H 0.8139 0.7462 0.1505 0.057 Uiso 1 1 calc R . .
C32A C 0.6756(5) 0.7693(4) 0.1018(3) 0.0426(13) Uani 1 1 d . . .
C33A C 0.7024(5) 0.6909(4) 0.0673(3) 0.0490(14) Uani 1 1 d . . .
C34A C 0.7976(6) 0.6248(5) 0.0705(5) 0.074(2) Uani 1 1 d . . .
H34B H 0.8514 0.6271 0.0988 0.088 Uiso 1 1 calc R . .
C35A C 0.8149(8) 0.5558(6) 0.0329(6) 0.095(3) Uani 1 1 d . . .
H35B H 0.8805 0.5105 0.0346 0.114 Uiso 1 1 calc R . .
C36A C 0.7347(7) 0.5533(6) -0.0078(6) 0.087(3) Uani 1 1 d . . .
H36B H 0.7451 0.5066 -0.0348 0.104 Uiso 1 1 calc R . .
C37A C 0.6406(6) 0.6194(5) -0.0081(4) 0.0589(18) Uani 1 1 d . . .
H37B H 0.5853 0.6169 -0.0347 0.071 Uiso 1 1 calc R . .
N5A N 0.6236(4) 0.6875(3) 0.0278(3) 0.0419(11) Uani 1 1 d . . .
P1 P 0.95833(17) -0.1526(2) 0.74222(12) 0.0822(8) Uani 1 1 d . . .
F10 F 0.9634(5) -0.1575(5) 0.8270(3) 0.113(2) Uani 1 1 d . . .
F11 F 1.0181(7) -0.0974(6) 0.7374(4) 0.135(3) Uani 1 1 d . . .
F12 F 0.8480(5) -0.0856(5) 0.7468(3) 0.136(3) Uani 1 1 d . . .
F13 F 0.9019(8) -0.2159(6) 0.7498(4) 0.150(3) Uani 1 1 d . . .
F14 F 1.0667(6) -0.2255(7) 0.7375(5) 0.172(4) Uani 1 1 d . . .
F15 F 0.9542(5) -0.1455(6) 0.6565(3) 0.119(3) Uani 1 1 d . . .
P2 P 0.0292(2) 0.52280(19) 0.21052(16) 0.0858(8) Uani 1 1 d . . .
F20 F 0.0486(7) 0.5215(7) 0.1264(4) 0.169(4) Uani 1 1 d . . .
F21 F -0.0743(7) 0.5085(8) 0.2017(7) 0.192(5) Uani 1 1 d . . .
F22 F 0.0853(9) 0.4273(6) 0.2219(9) 0.227(6) Uani 1 1 d . . .
F23 F 0.1290(7) 0.5364(7) 0.2233(6) 0.192(5) Uani 1 1 d . . .
F24 F -0.0380(8) 0.6165(5) 0.2060(6) 0.178(4) Uani 1 1 d . . .
F25 F -0.0003(11) 0.5155(10) 0.2959(5) 0.256(9) Uani 1 1 d . . .
C100 C -0.0287(16) 0.7519(12) 0.3142(10) 0.165(6) Uani 1 1 d U . .
H10A H -0.1025 0.7580 0.3143 0.248 Uiso 1 1 calc R . .
H10B H -0.0198 0.7826 0.3540 0.248 Uiso 1 1 calc R . .
H10C H 0.0161 0.6935 0.3214 0.248 Uiso 1 1 calc R . .
C101 C -0.0002(15) 0.7829(11) 0.2470(10) 0.144(5) Uani 1 1 d U . .
H10K H -0.0134 0.7527 0.2078 0.173 Uiso 1 1 calc R . .
H10L H 0.0767 0.7689 0.2458 0.173 Uiso 1 1 calc R . .
O102 O -0.0503(7) 0.8700(7) 0.2280(6) 0.135(4) Uani 1 1 d . . .
C103 C -0.0289(11) 0.8920(13) 0.1510(10) 0.148(7) Uani 1 1 d . . .
H10M H -0.0593 0.8660 0.1178 0.177 Uiso 1 1 calc R . .
H10N H 0.0479 0.8725 0.1399 0.177 Uiso 1 1 calc R . .
C104 C -0.0792(12) 0.9860(10) 0.1399(8) 0.127(5) Uani 1 1 d . . .
H10E H -0.0549 1.0113 0.1769 0.190 Uiso 1 1 calc R . .
H10F H -0.1560 1.0041 0.1450 0.190 Uiso 1 1 calc R . .
H10G H -0.0587 1.0027 0.0909 0.190 Uiso 1 1 calc R . .
C200 C 0.001(2) 0.6229(18) 0.5023(17) 0.076(9) Uani 0.25 1 d PDU A 1
H20P H 0.0523 0.6370 0.4700 0.115 Uiso 0.25 1 calc PR A 1
H20O H -0.0690 0.6663 0.4973 0.115 Uiso 0.25 1 calc PR A 1
H20N H -0.0001 0.5705 0.4886 0.115 Uiso 0.25 1 calc PR A 1
C201 C 0.033(2) 0.6149(16) 0.5826(17) 0.076(10) Uani 0.25 1 d PDU A 1
H20M H -0.0079 0.6684 0.6046 0.091 Uiso 0.25 1 calc PR A 1
H20L H 0.0081 0.5739 0.6088 0.091 Uiso 0.25 1 calc PR A 1
O202 O 0.143(2) 0.5920(13) 0.5993(18) 0.088(8) Uani 0.25 1 d PD A 1
C203 C 0.172(3) 0.587(3) 0.673(2) 0.14(2) Uani 0.25 1 d PD A 1
H20K H 0.1540 0.5428 0.7001 0.166 Uiso 0.25 1 calc PR A 1
H20J H 0.1294 0.6393 0.6956 0.166 Uiso 0.25 1 calc PR A 1
C204 C 0.290(4) 0.568(4) 0.682(4) 0.129(18) Uani 0.25 1 d PDU A 1
H20G H 0.3318 0.5383 0.6402 0.194 Uiso 0.25 1 calc PR A 1
H20H H 0.3127 0.5352 0.7274 0.194 Uiso 0.25 1 calc PR A 1
H20I H 0.3000 0.6204 0.6840 0.194 Uiso 0.25 1 calc PR A 1
C300 C 0.0444(15) 0.2798(10) 0.0375(9) 0.107(5) Uani 0.75 1 d P . .
N300 N 0.0466(15) 0.2366(11) -0.0018(9) 0.143(6) Uani 0.75 1 d P . .
C301 C 0.064(2) 0.3288(15) 0.0941(12) 0.184(11) Uani 0.75 1 d P . .
H30C H 0.1398 0.3119 0.0987 0.276 Uiso 0.75 1 calc PR . .
H30D H 0.0313 0.3191 0.1414 0.276 Uiso 0.75 1 calc PR . .
H30E H 0.0332 0.3875 0.0794 0.276 Uiso 0.75 1 calc PR . .
O400 O 0.0000 1.0000 0.5000 0.333(14) Uani 1 2 d SDU B 2
O401 O 0.097(2) 0.9104(16) 0.3941(9) 0.228(15) Uani 0.50 1 d PD C 1
O403 O 0.325(4) 0.548(2) 0.7546(19) 0.30(2) Uani 0.50 1 d P D 2

loop_
_atom_site_aniso_label
_atom_site_aniso_U_11
_atom_site_aniso_U_22
_atom_site_aniso_U_33
_atom_site_aniso_U_23
_atom_site_aniso_U_13
_atom_site_aniso_U_12
Ir1B 0.03540(12) 0.04896(15) 0.01969(12) -0.00664(9) -0.00133(8) -0.01462(10)
N1B 0.044(3) 0.054(3) 0.020(2) -0.004(2) -0.0050(17) -0.018(2)
N2B 0.039(2) 0.058(3) 0.030(2) -0.010(2) 0.0024(18) -0.012(2)
N3B 0.068(4) 0.059(4) 0.053(4) -0.019(3) -0.005(3) -0.017(3)
C1B 0.054(3) 0.060(4) 0.029(3) -0.003(3) -0.007(2) -0.020(3)
C2B 0.069(4) 0.059(4) 0.039(3) 0.005(3) -0.018(3) -0.023(3)
C3B 0.095(6) 0.071(5) 0.027(3) 0.008(3) -0.023(3) -0.043(4)
C4B 0.077(5) 0.069(5) 0.027(3) -0.003(3) -0.006(3) -0.040(4)
C5B 0.050(3) 0.068(4) 0.023(3) -0.006(3) -0.002(2) -0.029(3)
C6B 0.057(4) 0.079(5) 0.025(3) -0.013(3) 0.007(2) -0.026(3)
C7B 0.075(5) 0.099(7) 0.042(4) -0.011(4) 0.022(4) -0.011(5)
C8B 0.102(8) 0.148(11) 0.057(6) -0.004(6) 0.044(5) 0.013(7)
C9B 0.078(6) 0.119(9) 0.069(6) -0.011(6) 0.022(5) 0.024(6)
C10B 0.048(4) 0.068(5) 0.044(4) -0.014(3) 0.007(3) -0.002(3)
C11B 0.054(4) 0.049(4) 0.048(4) -0.018(3) -0.002(3) 0.000(3)
C12B 0.061(4) 0.069(5) 0.061(5) -0.017(4) -0.011(3) -0.009(4)
C13B 0.095(6) 0.056(5) 0.058(5) -0.007(4) -0.025(4) -0.009(4)
C14B 0.112(7) 0.050(4) 0.060(5) -0.007(4) -0.008(5) -0.025(5)
C15B 0.090(6) 0.054(5) 0.072(5) -0.024(4) 0.000(4) -0.029(4)
C16B 0.047(3) 0.038(3) 0.027(3) -0.007(2) 0.000(2) -0.012(2)
C17B 0.056(4) 0.046(3) 0.033(3) 0.000(2) -0.001(2) -0.017(3)
C18B 0.078(5) 0.046(4) 0.034(3) 0.002(3) -0.001(3) -0.017(3)
C19B 0.073(4) 0.045(4) 0.030(3) -0.001(3) -0.015(3) -0.010(3)
C20B 0.052(3) 0.049(4) 0.040(3) -0.010(3) -0.013(3) -0.004(3)
C21B 0.043(3) 0.049(3) 0.023(3) -0.007(2) -0.004(2) -0.008(2)
C22B 0.037(3) 0.058(4) 0.033(3) -0.013(3) -0.003(2) -0.013(3)
C23B 0.044(3) 0.083(5) 0.038(3) -0.008(3) -0.010(2) -0.020(3)
C24B 0.047(4) 0.102(6) 0.055(4) -0.008(4) -0.004(3) -0.036(4)
C25B 0.057(4) 0.089(6) 0.038(3) -0.004(3) 0.003(3) -0.038(4)
C26B 0.053(3) 0.066(4) 0.030(3) -0.003(3) -0.004(2) -0.029(3)
N4B 0.037(2) 0.055(3) 0.024(2) -0.007(2) -0.0028(17) -0.020(2)
C27B 0.041(3) 0.057(4) 0.015(2) -0.001(2) -0.0052(18) -0.016(3)
C28B 0.060(4) 0.049(3) 0.016(2) 0.001(2) -0.003(2) -0.018(3)
C29B 0.071(4) 0.054(4) 0.023(3) -0.008(2) -0.005(2) -0.023(3)
C30B 0.070(4) 0.056(4) 0.027(3) -0.017(3) 0.003(3) -0.017(3)
C31B 0.052(3) 0.058(4) 0.031(3) -0.012(3) 0.005(2) -0.016(3)
C32B 0.047(3) 0.058(4) 0.026(3) -0.007(3) 0.001(2) -0.020(3)
C33B 0.043(3) 0.064(4) 0.037(3) -0.017(3) 0.004(2) -0.019(3)
C34B 0.047(4) 0.098(6) 0.082(6) -0.043(5) 0.020(4) -0.031(4)
C35B 0.058(5) 0.113(8) 0.123(8) -0.065(7) 0.021(5) -0.044(5)
C36B 0.064(5) 0.095(7) 0.106(7) -0.056(6) 0.012(4) -0.046(5)
C37B 0.049(3) 0.067(5) 0.047(4) -0.024(3) 0.005(3) -0.024(3)
N5B 0.034(2) 0.058(3) 0.031(2) -0.016(2) 0.0012(17) -0.019(2)
Ir1A 0.04272(13) 0.04273(15) 0.02136(12) -0.00798(9) -0.00179(8) -0.01353(10)
N1A 0.047(3) 0.049(3) 0.018(2) -0.0068(19) -0.0002(17) -0.010(2)
N2A 0.049(3) 0.055(3) 0.035(3) -0.016(2) -0.006(2) -0.015(2)
N3A 0.080(4) 0.068(4) 0.061(4) -0.018(3) 0.000(3) -0.038(4)
C1A 0.053(3) 0.057(4) 0.028(3) -0.006(3) 0.005(2) -0.017(3)
C2A 0.069(4) 0.061(4) 0.037(3) -0.006(3) 0.014(3) -0.019(3)
C3A 0.106(6) 0.056(4) 0.025(3) -0.011(3) 0.019(3) -0.024(4)
C4A 0.091(5) 0.052(4) 0.027(3) -0.011(3) -0.001(3) -0.012(4)
C5A 0.063(4) 0.045(3) 0.023(3) -0.009(2) -0.005(2) -0.007(3)
C6A 0.065(4) 0.060(4) 0.031(3) -0.015(3) -0.017(3) -0.008(3)
C7A 0.081(6) 0.097(7) 0.047(4) -0.010(4) -0.025(4) -0.026(5)
C8A 0.093(7) 0.125(9) 0.086(7) -0.006(6) -0.051(6) -0.040(7)
C9A 0.080(6) 0.127(9) 0.089(7) -0.012(6) -0.034(5) -0.050(6)
C10A 0.057(4) 0.074(5) 0.057(4) -0.019(4) -0.010(3) -0.023(4)
C11A 0.067(4) 0.064(5) 0.064(5) -0.019(4) -0.001(3) -0.037(4)
C12A 0.076(5) 0.072(6) 0.091(6) -0.029(5) 0.014(4) -0.040(5)
C13A 0.113(8) 0.081(7) 0.089(7) -0.032(5) 0.037(6) -0.058(6)
C14A 0.129(8) 0.069(6) 0.070(6) -0.018(4) 0.009(5) -0.061(6)
C15A 0.098(6) 0.056(5) 0.080(6) -0.019(4) 0.001(5) -0.037(5)
C16A 0.057(3) 0.045(3) 0.028(3) -0.003(2) -0.003(2) -0.026(3)
C17A 0.070(4) 0.050(4) 0.042(3) -0.002(3) -0.003(3) -0.029(3)
C18A 0.090(5) 0.051(4) 0.040(4) 0.008(3) -0.007(3) -0.033(4)
C19A 0.106(6) 0.076(5) 0.033(3) -0.004(3) 0.009(3) -0.058(5)
C20A 0.070(4) 0.071(5) 0.037(3) -0.010(3) 0.010(3) -0.039(4)
C21A 0.057(3) 0.052(4) 0.027(3) -0.007(2) 0.003(2) -0.028(3)
C22A 0.045(3) 0.055(4) 0.035(3) -0.010(3) 0.004(2) -0.021(3)
C23A 0.057(4) 0.066(5) 0.045(4) -0.015(3) 0.012(3) -0.015(3)
C24A 0.057(4) 0.058(4) 0.058(4) -0.010(3) 0.012(3) -0.006(3)
C25A 0.062(4) 0.053(4) 0.044(4) 0.001(3) -0.001(3) -0.009(3)
C26A 0.056(3) 0.051(4) 0.031(3) -0.006(3) 0.002(2) -0.019(3)
N4A 0.042(2) 0.044(3) 0.022(2) -0.0084(19) -0.0004(17) -0.012(2)
C27A 0.050(3) 0.046(3) 0.014(2) -0.005(2) 0.0010(19) -0.016(2)
C28A 0.056(3) 0.051(3) 0.019(2) -0.006(2) 0.002(2) -0.020(3)
C29A 0.077(4) 0.051(4) 0.021(3) -0.008(2) 0.000(2) -0.033(3)
C30A 0.068(4) 0.069(5) 0.030(3) -0.008(3) -0.005(3) -0.035(4)
C31A 0.056(4) 0.060(4) 0.026(3) -0.007(3) -0.010(2) -0.018(3)
C32A 0.053(3) 0.049(4) 0.023(3) -0.004(2) -0.004(2) -0.017(3)
C33A 0.057(4) 0.052(4) 0.035(3) -0.010(3) -0.012(3) -0.014(3)
C34A 0.066(5) 0.062(5) 0.081(6) -0.022(4) -0.031(4) -0.003(4)
C35A 0.075(6) 0.073(6) 0.115(8) -0.039(6) -0.033(5) 0.007(5)
C36A 0.076(6) 0.064(5) 0.106(7) -0.047(5) -0.021(5) 0.000(4)
C37A 0.067(4) 0.053(4) 0.054(4) -0.024(3) -0.013(3) -0.013(3)
N5A 0.049(3) 0.042(3) 0.032(2) -0.010(2) -0.0048(19) -0.013(2)
P1 0.0472(10) 0.145(3) 0.0481(11) -0.0292(13) 0.0028(8) -0.0257(13)
F10 0.115(5) 0.166(7) 0.048(3) -0.013(3) -0.007(3) -0.040(4)
F11 0.169(7) 0.216(9) 0.075(4) -0.011(5) -0.008(4) -0.133(7)
F12 0.074(4) 0.189(8) 0.079(4) 0.016(4) 0.005(3) 0.018(4)
F13 0.177(8) 0.206(10) 0.098(5) -0.031(5) -0.016(5) -0.103(8)
F14 0.097(5) 0.235(11) 0.121(6) -0.069(7) -0.012(4) 0.017(6)
F15 0.079(3) 0.236(9) 0.062(3) -0.055(4) 0.009(3) -0.077(5)
P2 0.0685(14) 0.0918(19) 0.0786(17) -0.0041(14) -0.0141(11) -0.0081(13)
F20 0.151(7) 0.220(10) 0.086(5) -0.026(6) 0.016(5) -0.015(7)
F21 0.108(6) 0.262(14) 0.207(11) 0.062(10) -0.062(6) -0.073(8)
F22 0.188(10) 0.116(7) 0.350(18) 0.041(9) -0.136(11) -0.015(7)
F23 0.140(7) 0.236(11) 0.229(11) 0.110(9) -0.100(7) -0.108(8)
F24 0.194(9) 0.105(6) 0.186(9) -0.040(6) -0.100(7) 0.018(6)
F25 0.226(13) 0.310(17) 0.082(6) 0.033(8) 0.008(7) 0.054(12)
C100 0.209(15) 0.171(14) 0.124(12) 0.019(11) -0.020(12) -0.085(12)
C101 0.155(13) 0.139(13) 0.133(12) -0.032(10) -0.030(10) -0.042(11)
O102 0.102(6) 0.124(8) 0.140(9) -0.033(6) 0.015(6) 0.000(5)
C103 0.085(8) 0.21(2) 0.150(14) -0.069(13) 0.035(9) -0.049(10)
C104 0.122(11) 0.135(12) 0.142(12) -0.035(10) -0.008(9) -0.063(10)
C200 0.065(16) 0.043(14) 0.11(2) -0.043(15) 0.047(15) -0.013(12)
C201 0.046(13) 0.031(12) 0.12(2) 0.030(14) 0.035(14) 0.005(10)
O202 0.103(19) 0.036(11) 0.13(2) -0.029(13) 0.033(17) -0.030(12)
C203 0.11(4) 0.08(3) 0.16(5) 0.00(3) 0.07(4) 0.02(3)
C204 0.16(3) 0.11(3) 0.14(3) 0.00(2) -0.01(2) -0.07(2)
C300 0.144(14) 0.083(10) 0.088(11) -0.016(8) 0.045(10) -0.042(10)
N300 0.192(17) 0.118(12) 0.093(10) -0.013(9) 0.046(10) -0.038(12)
C301 0.30(3) 0.135(18) 0.113(16) -0.017(14) 0.057(19) -0.09(2)
O400 0.29(2) 0.29(2) 0.36(2) 0.253(19) -0.138(18) -0.076(17)
O401 0.23(3) 0.35(4) 0.111(17) 0.09(2) -0.056(17) -0.13(3)
O403 0.61(7) 0.19(3) 0.21(3) 0.00(2) -0.04(4) -0.28(4)

loop_
_atom_type_symbol
_atom_type_description
_atom_type_scat_dispersion_real
_atom_type_scat_dispersion_imag
_atom_type_scat_source
C C 0.0033 0.0016 'International Tables Vol C Tables 4.2.6.8 and 6.1.1.4'
H H 0.0000 0.0000 'International Tables Vol C Tables 4.2.6.8 and 6.1.1.4'
F F 0.0171 0.0103 'International Tables Vol C Tables 4.2.6.8 and 6.1.1.4'
Ir Ir -1.4442 7.9887 'International Tables Vol C Tables 4.2.6.8 and 6.1.1.4'
N N 0.0061 0.0033 'International Tables Vol C Tables 4.2.6.8 and 6.1.1.4'
O O 0.0106 0.0060 'International Tables Vol C Tables 4.2.6.8 and 6.1.1.4'
P P 0.1023 0.0942 'International Tables Vol C Tables 4.2.6.8 and 6.1.1.4'

loop_
_geom_angle_atom_site_label_1
_geom_angle_atom_site_label_2
_geom_angle_atom_site_label_3
_geom_angle
C27B Ir1B C16B 84.7(2)
C27B Ir1B N5B 80.4(2)
C16B Ir1B N5B 95.8(2)
C27B Ir1B N4B 95.2(2)
C16B Ir1B N4B 79.9(2)
N5B Ir1B N4B 174.18(17)
C27B Ir1B N1B 95.4(2)
C16B Ir1B N1B 176.9(2)
N5B Ir1B N1B 87.30(19)
N4B Ir1B N1B 97.05(18)
C27B Ir1B N2B 171.5(2)
C16B Ir1B N2B 103.7(2)
N5B Ir1B N2B 99.94(18)
N4B Ir1B N2B 84.91(18)
N1B Ir1B N2B 76.10(19)
C1B N1B C5B 118.3(5)
C1B N1B Ir1B 124.4(4)
C5B N1B Ir1B 117.2(4)
C10B N2B C6B 119.0(5)
C10B N2B Ir1B 127.5(4)
C6B N2B Ir1B 111.1(4)
C11B N3B C15B 117.3(7)
N1B C1B C2B 122.8(6)
N1B C1B H1BA 118.6
C2B C1B H1BA 118.6
C1B C2B C3B 117.4(7)
C1B C2B H2BA 121.3
C3B C2B H2BA 121.3
C4B C3B C2B 120.0(6)
C4B C3B H3BA 120.0
C2B C3B H3BA 120.0
C3B C4B C5B 120.2(6)
C3B C4B H4BA 119.9
C5B C4B H4BA 119.9
N1B C5B C4B 121.3(7)
N1B C5B C6B 115.1(5)
C4B C5B C6B 123.5(6)
C7B C6B N2B 121.0(7)
C7B C6B C5B 121.7(7)
N2B C6B C5B 117.3(5)
C8B C7B C6B 119.1(8)
C8B C7B H7BA 120.5
C6B C7B H7BA 120.5
C9B C8B C7B 120.6(8)
C9B C8B H8BA 119.7
C7B C8B H8BA 119.7
C8B C9B C10B 118.5(9)
C8B C9B H9BA 120.8
C10B C9B H9BA 120.8
N2B C10B C9B 121.4(8)
N2B C10B C11B 119.6(6)
C9B C10B C11B 118.9(7)
N3B C11B C12B 123.0(8)
N3B C11B C10B 114.2(6)
C12B C11B C10B 122.6(8)
C13B C12B C11B 118.5(8)
C13B C12B H12A 120.8
C11B C12B H12A 120.8
C14B C13B C12B 119.3(8)
C14B C13B H13A 120.4
C12B C13B H13A 120.4
C13B C14B C15B 118.9(8)
C13B C14B H14A 120.5
C15B C14B H14A 120.5
N3B C15B C14B 123.0(9)
N3B C15B H15A 118.5
C14B C15B H15A 118.5
C17B C16B C21B 117.6(5)
C17B C16B Ir1B 127.8(5)
C21B C16B Ir1B 114.4(4)
C18B C17B C16B 120.1(6)
C18B C17B H17A 120.0
C16B C17B H17A 120.0
C19B C18B C17B 121.5(6)
C19B C18B H18A 119.2
C17B C18B H18A 119.2
C20B C19B C18B 119.6(6)
C20B C19B H19A 120.2
C18B C19B H19A 120.2
C19B C20B C21B 119.9(6)
C19B C20B H20A 120.1
C21B C20B H20A 120.1
C16B C21B C20B 121.2(6)
C16B C21B C22B 115.6(5)
C20B C21B C22B 123.2(6)
N4B C22B C23B 120.9(6)
N4B C22B C21B 113.1(5)
C23B C22B C21B 126.0(6)
C22B C23B C24B 119.7(6)
C22B C23B H23A 120.1
C24B C23B H23A 120.1
C23B C24B C25B 119.4(6)
C23B C24B H24A 120.3
C25B C24B H24A 120.3
C26B C25B C24B 118.5(7)
C26B C25B H25A 120.8
C24B C25B H25A 120.8
N4B C26B C25B 123.4(6)
N4B C26B H26A 118.3
C25B C26B H26A 118.3
C26B N4B C22B 118.0(5)
C26B N4B Ir1B 124.9(4)
C22B N4B Ir1B 117.0(4)
C32B C27B C28B 118.5(5)
C32B C27B Ir1B 114.3(4)
C28B C27B Ir1B 127.2(4)
C27B C28B C29B 120.3(6)
C27B C28B H28A 119.9
C29B C28B H28A 119.9
C30B C29B C28B 120.2(6)
C30B C29B H29A 119.9
C28B C29B H29A 119.9
C31B C30B C29B 120.0(6)
C31B C30B H30A 120.0
C29B C30B H30A 120.0
C30B C31B C32B 119.9(6)
C30B C31B H31A 120.0
C32B C31B H31A 120.0
C27B C32B C31B 121.1(6)
C27B C32B C33B 115.5(5)
C31B C32B C33B 123.4(6)
N5B C33B C34B 120.8(6)
N5B C33B C32B 113.7(5)
C34B C33B C32B 125.5(6)
C33B C34B C35B 120.0(7)
C33B C34B H34A 120.0
C35B C34B H34A 120.0
C34B C35B C36B 119.1(7)
C34B C35B H35A 120.5
C36B C35B H35A 120.5
C37B C36B C35B 118.5(7)
C37B C36B H36A 120.7
C35B C36B H36A 120.7
N5B C37B C36B 122.5(6)
N5B C37B H37A 118.8
C36B C37B H37A 118.8
C37B N5B C33B 119.1(5)
C37B N5B Ir1B 124.9(4)
C33B N5B Ir1B 116.0(4)
C27A Ir1A C16A 84.9(2)
C27A Ir1A N5A 81.0(2)
C16A Ir1A N5A 95.8(2)
C27A Ir1A N4A 94.1(2)
C16A Ir1A N4A 80.3(2)
N5A Ir1A N4A 174.09(17)
C27A Ir1A N1A 95.5(2)
C16A Ir1A N1A 177.0(2)
N5A Ir1A N1A 87.23(19)
N4A Ir1A N1A 96.67(18)
C27A Ir1A N2A 171.6(2)
C16A Ir1A N2A 103.2(2)
N5A Ir1A N2A 100.03(19)
N4A Ir1A N2A 85.24(19)
N1A Ir1A N2A 76.4(2)
C1A N1A C5A 119.7(5)
C1A N1A Ir1A 124.2(4)
C5A N1A Ir1A 116.1(4)
C10A N2A C6A 117.2(6)
C10A N2A Ir1A 128.3(5)
C6A N2A Ir1A 111.4(4)
C15A N3A C11A 116.6(7)
N1A C1A C2A 122.3(6)
N1A C1A H1AA 118.8
C2A C1A H1AA 118.8
C1A C2A C3A 118.0(7)
C1A C2A H2AA 121.0
C3A C2A H2AA 121.0
C4A C3A C2A 119.5(6)
C4A C3A H3AA 120.2
C2A C3A H3AA 120.2
C3A C4A C5A 120.2(7)
C3A C4A H4AA 119.9
C5A C4A H4AA 119.9
N1A C5A C4A 120.2(7)
N1A C5A C6A 116.1(5)
C4A C5A C6A 123.6(6)
N2A C6A C7A 122.1(7)
N2A C6A C5A 116.2(5)
C7A C6A C5A 121.8(7)
C8A C7A C6A 119.3(9)
C8A C7A H7AA 120.4
C6A C7A H7AA 120.4
C7A C8A C9A 119.4(8)
C7A C8A H8AA 120.3
C9A C8A H8AA 120.3
C8A C9A C10A 119.1(9)
C8A C9A H9AA 120.4
C10A C9A H9AA 120.4
N2A C10A C9A 122.5(8)
N2A C10A C11A 118.8(6)
C9A C10A C11A 118.6(8)
N3A C11A C12A 124.0(8)
N3A C11A C10A 114.0(7)
C12A C11A C10A 121.8(8)
C13A C12A C11A 117.9(9)
C13A C12A H12B 121.1
C11A C12A H12B 121.1
C14A C13A C12A 120.1(9)
C14A C13A H13B 120.0
C12A C13A H13B 120.0
C13A C14A C15A 118.0(9)
C13A C14A H14B 121.0
C15A C14A H14B 121.0
N3A C15A C14A 123.5(9)
N3A C15A H15B 118.3
C14A C15A H15B 118.3
C17A C16A C21A 117.4(6)
C17A C16A Ir1A 128.1(5)
C21A C16A Ir1A 114.1(4)
C18A C17A C16A 121.0(7)
C18A C17A H17B 119.5
C16A C17A H17B 119.5
C19A C18A C17A 121.1(7)
C19A C18A H18B 119.5
C17A C18A H18B 119.5
C18A C19A C20A 120.5(6)
C18A C19A H19B 119.7
C20A C19A H19B 119.7
C19A C20A C21A 119.0(7)
C19A C20A H20B 120.5
C21A C20A H20B 120.5
C20A C21A C16A 120.9(6)
C20A C21A C22A 123.1(6)
C16A C21A C22A 116.0(5)
N4A C22A C23A 119.2(6)
N4A C22A C21A 113.8(5)
C23A C22A C21A 127.0(6)
C24A C23A C22A 121.4(6)
C24A C23A H23B 119.3
C22A C23A H23B 119.3
C23A C24A C25A 118.5(7)
C23A C24A H24B 120.7
C25A C24A H24B 120.7
C26A C25A C24A 118.5(7)
C26A C25A H25B 120.7
C24A C25A H25B 120.7
N4A C26A C25A 123.0(6)
N4A C26A H26B 118.5
C25A C26A H26B 118.5
C26A N4A C22A 119.5(5)
C26A N4A Ir1A 124.8(4)
C22A N4A Ir1A 115.8(4)
C28A C27A C32A 116.8(5)
C28A C27A Ir1A 128.8(5)
C32A C27A Ir1A 114.4(4)
C27A C28A C29A 121.7(6)
C27A C28A H28B 119.2
C29A C28A H28B 119.2
C30A C29A C28A 120.2(6)
C30A C29A H29B 119.9
C28A C29A H29B 119.9
C31A C30A C29A 120.2(6)
C31A C30A H30B 119.9
C29A C30A H30B 119.9
C30A C31A C32A 119.6(6)
C30A C31A H31B 120.2
C32A C31A H31B 120.2
C31A C32A C27A 121.6(6)
C31A C32A C33A 123.3(6)
C27A C32A C33A 115.1(5)
N5A C33A C34A 120.3(6)
N5A C33A C32A 113.9(6)
C34A C33A C32A 125.8(6)
C35A C34A C33A 120.3(7)
C35A C34A H34B 119.8
C33A C34A H34B 119.8
C34A C35A C36A 119.0(8)
C34A C35A H35B 120.5
C36A C35A H35B 120.5
C37A C36A C35A 118.8(8)
C37A C36A H36B 120.6
C35A C36A H36B 120.6
N5A C37A C36A 122.5(7)
N5A C37A H37B 118.7
C36A C37A H37B 118.7
C37A N5A C33A 119.1(6)
C37A N5A Ir1A 125.4(4)
C33A N5A Ir1A 115.5(4)
F11 P1 F12 97.4(6)
F11 P1 F14 86.9(6)
F12 P1 F14 175.8(6)
F11 P1 F10 89.0(4)
F12 P1 F10 90.8(4)
F14 P1 F10 89.6(4)
F11 P1 F15 89.4(4)
F12 P1 F15 89.0(4)
F14 P1 F15 90.8(4)
F10 P1 F15 178.3(5)
F11 P1 F13 176.0(6)
F12 P1 F13 86.2(5)
F14 P1 F13 89.6(6)
F10 P1 F13 89.1(4)
F15 P1 F13 92.5(4)
F23 P2 F20 94.0(6)
F23 P2 F24 92.6(6)
F20 P2 F24 91.6(6)
F23 P2 F21 177.1(7)
F20 P2 F21 88.9(6)
F24 P2 F21 87.5(6)
F23 P2 F22 92.4(6)
F20 P2 F22 93.5(7)
F24 P2 F22 172.6(8)
F21 P2 F22 87.2(7)
F23 P2 F25 93.6(8)
F20 P2 F25 171.4(9)
F24 P2 F25 92.1(7)
F21 P2 F25 83.4(8)
F22 P2 F25 82.2(8)
C101 C100 H10A 109.5
C101 C100 H10B 109.5
H10A C100 H10B 109.5
C101 C100 H10C 109.5
H10A C100 H10C 109.5
H10B C100 H10C 109.5
C100 C101 O102 118.9(17)
C100 C101 H10K 107.6
O102 C101 H10K 107.6
C100 C101 H10L 107.6
O102 C101 H10L 107.6
H10K C101 H10L 107.0
C101 O102 C103 113.4(12)
O102 C103 C104 108.0(12)
O102 C103 H10M 110.1
C104 C103 H10M 110.1
O102 C103 H10N 110.1
C104 C103 H10N 110.1
H10M C103 H10N 108.4
C103 C104 H10E 109.5
C103 C104 H10F 109.5
H10E C104 H10F 109.5
C103 C104 H10G 109.5
H10E C104 H10G 109.5
H10F C104 H10G 109.5
O202 C201 C200 120(2)
O202 C201 H20M 107.2
C200 C201 H20M 107.2
O202 C201 H20L 107.2
C200 C201 H20L 107.2
H20M C201 H20L 106.9
C203 O202 C201 120(3)
O202 C203 C204 115(4)
O202 C203 H20K 108.6
C204 C203 H20K 108.6
O202 C203 H20J 108.6
C204 C203 H20J 108.6
H20K C203 H20J 107.5
N300 C300 C301 168(3)
C300 C301 H30C 109.5
C300 C301 H30D 109.5
H30C C301 H30D 109.5
C300 C301 H30E 109.5
H30C C301 H30E 109.5
H30D C301 H30E 109.5

loop_
_geom_bond_atom_site_label_1
_geom_bond_atom_site_label_2
_geom_bond_distance
Ir1B C27B 2.015(6)
Ir1B C16B 2.023(6)
Ir1B N5B 2.023(4)
Ir1B N4B 2.033(4)
Ir1B N1B 2.128(5)
Ir1B N2B 2.220(5)
N1B C1B 1.351(8)
N1B C5B 1.360(7)
N2B C10B 1.336(9)
N2B C6B 1.380(8)
N3B C11B 1.323(10)
N3B C15B 1.336(11)
C1B C2B 1.380(9)
C1B H1BA 0.9500
C2B C3B 1.399(10)
C2B H2BA 0.9500
C3B C4B 1.356(11)
C3B H3BA 0.9500
C4B C5B 1.372(9)
C4B H4BA 0.9500
C5B C6B 1.451(10)
C6B C7B 1.378(9)
C7B C8B 1.375(14)
C7B H7BA 0.9500
C8B C9B 1.370(14)
C8B H8BA 0.9500
C9B C10B 1.405(10)
C9B H9BA 0.9500
C10B C11B 1.482(11)
C11B C12B 1.386(10)
C12B C13B 1.376(12)
C12B H12A 0.9500
C13B C14B 1.350(13)
C13B H13A 0.9500
C14B C15B 1.382(13)
C14B H14A 0.9500
C15B H15A 0.9500
C16B C17B 1.403(8)
C16B C21B 1.405(8)
C17B C18B 1.394(9)
C17B H17A 0.9500
C18B C19B 1.384(10)
C18B H18A 0.9500
C19B C20B 1.365(10)
C19B H19A 0.9500
C20B C21B 1.411(8)
C20B H20A 0.9500
C21B C22B 1.460(9)
C22B N4B 1.368(7)
C22B C23B 1.380(9)
C23B C24B 1.380(11)
C23B H23A 0.9500
C24B C25B 1.382(10)
C24B H24A 0.9500
C25B C26B 1.366(9)
C25B H25A 0.9500
C26B N4B 1.347(8)
C26B H26A 0.9500
C27B C32B 1.390(8)
C27B C28B 1.392(9)
C28B C29B 1.401(9)
C28B H28A 0.9500
C29B C30B 1.384(10)
C29B H29A 0.9500
C30B C31B 1.374(9)
C30B H30A 0.9500
C31B C32B 1.396(8)
C31B H31A 0.9500
C32B C33B 1.461(9)
C33B N5B 1.365(7)
C33B C34B 1.374(9)
C34B C35B 1.379(12)
C34B H34A 0.9500
C35B C36B 1.402(12)
C35B H35A 0.9500
C36B C37B 1.365(10)
C36B H36A 0.9500
C37B N5B 1.352(8)
C37B H37A 0.9500
Ir1A C27A 1.994(6)
Ir1A C16A 2.018(6)
Ir1A N5A 2.042(5)
Ir1A N4A 2.049(5)
Ir1A N1A 2.130(5)
Ir1A N2A 2.214(5)
N1A C1A 1.334(8)
N1A C5A 1.362(8)
N2A C10A 1.323(9)
N2A C6A 1.374(9)
N3A C15A 1.336(11)
N3A C11A 1.337(11)
C1A C2A 1.386(8)
C1A H1AA 0.9500
C2A C3A 1.400(11)
C2A H2AA 0.9500
C3A C4A 1.361(12)
C3A H3AA 0.9500
C4A C5A 1.387(9)
C4A H4AA 0.9500
C5A C6A 1.460(10)
C6A C7A 1.388(9)
C7A C8A 1.357(14)
C7A H7AA 0.9500
C8A C9A 1.367(15)
C8A H8AA 0.9500
C9A C10A 1.402(11)
C9A H9AA 0.9500
C10A C11A 1.497(12)
C11A C12A 1.390(11)
C12A C13A 1.372(14)
C12A H12B 0.9500
C13A C14A 1.368(15)
C13A H13B 0.9500
C14A C15A 1.401(13)
C14A H14B 0.9500
C15A H15B 0.9500
C16A C17A 1.395(9)
C16A C21A 1.418(9)
C17A C18A 1.392(9)
C17A H17B 0.9500
C18A C19A 1.360(11)
C18A H18B 0.9500
C19A C20A 1.392(11)
C19A H19B 0.9500
C20A C21A 1.409(8)
C20A H20B 0.9500
C21A C22A 1.444(9)
C22A N4A 1.380(7)
C22A C23A 1.385(9)
C23A C24A 1.376(11)
C23A H23B 0.9500
C24A C25A 1.393(10)
C24A H24B 0.9500
C25A C26A 1.383(9)
C25A H25B 0.9500
C26A N4A 1.331(8)
C26A H26B 0.9500
C27A C28A 1.388(8)
C27A C32A 1.421(8)
C28A C29A 1.396(8)
C28A H28B 0.9500
C29A C30A 1.382(10)
C29A H29B 0.9500
C30A C31A 1.380(10)
C30A H30B 0.9500
C31A C32A 1.396(8)
C31A H31B 0.9500
C32A C33A 1.465(9)
C33A N5A 1.369(8)
C33A C34A 1.381(10)
C34A C35A 1.374(12)
C34A H34B 0.9500
C35A C36A 1.391(12)
C35A H35B 0.9500
C36A C37A 1.370(11)
C36A H36B 0.9500
C37A N5A 1.344(8)
C37A H37B 0.9500
P1 F11 1.490(8)
P1 F12 1.526(6)
P1 F14 1.553(8)
P1 F10 1.554(6)
P1 F15 1.569(6)
P1 F13 1.578(9)
P2 F23 1.519(8)
P2 F20 1.546(8)
P2 F24 1.551(8)
P2 F21 1.560(9)
P2 F22 1.563(10)
P2 F25 1.596(10)
C100 C101 1.40(2)
C100 H10A 0.9800
C100 H10B 0.9800
C100 H10C 0.9800
C101 O102 1.448(19)
C101 H10K 0.9900
C101 H10L 0.9900
O102 C103 1.474(19)
C103 C104 1.53(2)
C103 H10M 0.9900
C103 H10N 0.9900
C104 H10E 0.9800
C104 H10F 0.9800
C104 H10G 0.9800
C200 C201 1.546(19)
C200 H20P 0.9800
C200 H20O 0.9800
C200 H20N 0.9800
C201 O202 1.46(4)
C201 H20M 0.9900
C201 H20L 0.9900
O202 C203 1.42(2)
C203 C204 1.55(2)
C203 H20K 0.9900
C203 H20J 0.9900
C204 H20G 0.9800
C204 H20H 0.9800
C204 H20I 0.9800
C300 N300 1.08(2)
C300 C301 1.50(3)
C301 H30C 0.9800
C301 H30D 0.9800
C301 H30E 0.9800
